data_7061794
loop_
_publ_author_name
'Kelly, Jordan C.'
'Bloomfield, Aaron J.'

_publ_section_title
;
 High-spin, tetrahedral cobalt(ii) and nickel(ii) complexes supported by
 monoprotic aminophosphine ligands, and attempted extension to copper(ii)
 complexes: synthesis, characterization, and unexpected reactivity
;
_journal_issue 39
_journal_name_full 'New Journal of Chemistry'
_journal_page_first 18647
_journal_page_last 18651
_journal_paper_doi 10.1039/D2NJ02651A
_journal_volume 46
_journal_year 2022
_chemical_formula_moiety 'C14 H25 Cl2 Co N2 P'
_chemical_formula_sum 'C14 H25 Cl2 Co N2 P'
_chemical_formula_weight 382.16
_space_group_crystal_system orthorhombic
_space_group_IT_number 19
_space_group_name_Hall 'P 2ac 2ab'
_space_group_name_H-M_alt 'P 21 21 21'
_atom_sites_solution_hydrogens mixed
_atom_sites_solution_primary direct
_atom_sites_solution_secondary difmap
_audit_block_doi 10.5517/ccdc.csd.cc2bs74j
_audit_creation_date 2022-08-06
_audit_creation_method
;
Olex2 1.5
(compiled 2022.04.07 svn.rca3783a0 for OlexSys, GUI svn.r6498)
;
_audit_update_record
;
2022-08-08 deposited with the CCDC.	2022-09-05 downloaded from the CCDC.
;
_cell_angle_alpha 90
_cell_angle_beta 90
_cell_angle_gamma 90
_cell_formula_units_Z 4
_cell_length_a 10.5503(2)
_cell_length_b 11.6343(2)
_cell_length_c 14.8131(3)
_cell_measurement_reflns_used 9247
_cell_measurement_temperature 293(2)
_cell_measurement_theta_max 32.3283
_cell_measurement_theta_min 2.2259
_cell_volume 1818.24(6)
_computing_cell_refinement 'SAINT V8.38A (Bruker, 2018)'
_computing_data_reduction 'SAINT V8.38A (Bruker, 2018)'
_computing_molecular_graphics 'Olex2 1.5 (Dolomanov et al., 2009)'
_computing_publication_material 'Olex2 1.5 (Dolomanov et al., 2009)'
_computing_structure_refinement 'SHELXL-2018/3 (Sheldrick, 2018)'
_computing_structure_solution 'SHELXT 2014/5 (Sheldrick, 2014)'
_diffrn_ambient_temperature 293(2)
_diffrn_measured_fraction_theta_full 0.999
_diffrn_measured_fraction_theta_max 0.969
_diffrn_measurement_device_type 'Bruker SMART APEX II CCD'
_diffrn_measurement_method '\f and \w scans'
_diffrn_radiation_type MoK\a
_diffrn_radiation_wavelength 0.71073
_diffrn_reflns_av_R_equivalents 0.0179
_diffrn_reflns_av_unetI/netI 0.0211
_diffrn_reflns_Laue_measured_fraction_full 0.999
_diffrn_reflns_Laue_measured_fraction_max 0.969
_diffrn_reflns_limit_h_max 15
_diffrn_reflns_limit_h_min -15
_diffrn_reflns_limit_k_max 17
_diffrn_reflns_limit_k_min -17
_diffrn_reflns_limit_l_max 22
_diffrn_reflns_limit_l_min -22
_diffrn_reflns_number 32966
_diffrn_reflns_point_group_measured_fraction_full 0.997
_diffrn_reflns_point_group_measured_fraction_max 0.950
_diffrn_reflns_theta_full 25.242
_diffrn_reflns_theta_max 32.806
_diffrn_reflns_theta_min 2.226
_diffrn_source 'fine focus sealed tube X-ray source'
_exptl_absorpt_coefficient_mu 1.318
_exptl_absorpt_correction_T_max 0.7465
_exptl_absorpt_correction_T_min 0.4864
_exptl_absorpt_correction_type multi-scan
_exptl_absorpt_process_details
;
 SADABS 2016/2: Krause, L., Herbst-Irmer, R., Sheldrick G.M. & Stalke D.,
 J. Appl. Cryst. 48 (2015) 3-10
;
_exptl_crystal_colour blue
_exptl_crystal_density_diffrn 1.396
_exptl_crystal_density_method 'not measured'
_exptl_crystal_description plank
_exptl_crystal_F_000 796
_exptl_crystal_size_max 0.930
_exptl_crystal_size_mid 0.120
_exptl_crystal_size_min 0.100
_refine_diff_density_max 0.734
_refine_diff_density_min -0.236
_refine_diff_density_rms 0.064
_refine_ls_abs_structure_details
;
 Flack x determined using 2401 quotients [(I+)-(I-)]/[(I+)+(I-)]
 (Parsons, Flack and Wagner, Acta Cryst. B69 (2013) 249-259).
;
_refine_ls_abs_structure_Flack 0.008(3)
_refine_ls_extinction_method none
_refine_ls_goodness_of_fit_ref 1.051
_refine_ls_hydrogen_treatment mixed
_refine_ls_matrix_type full
_refine_ls_number_parameters 190
_refine_ls_number_reflns 6389
_refine_ls_number_restraints 3
_refine_ls_restrained_S_all 1.052
_refine_ls_R_factor_all 0.0301
_refine_ls_R_factor_gt 0.0257
_refine_ls_shift/su_max 0.001
_refine_ls_shift/su_mean 0.000
_refine_ls_structure_factor_coef Fsqd
_refine_ls_weighting_details 'w=1/[\s^2^(Fo^2^)+(0.0420P)^2^+0.1061P] where P=(Fo^2^+2Fc^2^)/3'
_refine_ls_weighting_scheme calc
_refine_ls_wR_factor_gt 0.0679
_refine_ls_wR_factor_ref 0.0707
_reflns_Friedel_coverage 0.754
_reflns_Friedel_fraction_full 0.995
_reflns_Friedel_fraction_max 0.926
_reflns_number_gt 5802
_reflns_number_total 6389
_reflns_threshold_expression 'I > 2\s(I)'
_cod_data_source_file d2nj02651a2.cif
_cod_data_source_block JCK_tBu1C1H_CoCl2_02082020
_cod_depositor_comments 'Adding full bibliography for 7061787--7061798.cif.'
_cod_database_code 7061794
_shelx_shelxl_version_number 2018/3
_shelx_space_group_comment
;
The symmetry employed for this shelxl refinement is uniquely defined
by the following loop, which should always be used as a source of
symmetry information in preference to the above space-group names.
They are only intended as comments.
;
_exptl_absorpt_special_details mu*r=0.2000
_olex2_refinement_description
;
1. Restrained distances
 N2-H2N
 0.9 with sigma of 0.02
 P1-H2N
 2.12 with sigma of 0.04
 C6-H2N
 1.94 with sigma of 0.04
2.a Secondary CH2 refined with riding coordinates:
 C6(H6A,H6B)
2.b Aromatic/amide H refined with riding coordinates:
 C1(H1), C2(H2), C3(H3), C4(H4)
2.c Idealised Me refined as rotating group:
 C8(H8A,H8B,H8C), C9(H9A,H9B,H9C), C10(H10A,H10B,H10C), C12(H12A,H12B,H12C),
 C13(H13A,H13B,H13C), C14(H14A,H14B,H14C)
;
_olex2_submission_special_instructions 'No special instructions were received'

loop_
_space_group_symop_operation_xyz
'x, y, z'
'-x+1/2, -y, z+1/2'
'-x, y+1/2, -z+1/2'
'x+1/2, -y+1/2, -z'

loop_
_atom_site_label
_atom_site_type_symbol
_atom_site_fract_x
_atom_site_fract_y
_atom_site_fract_z
_atom_site_U_iso_or_equiv
_atom_site_adp_type
_atom_site_occupancy
_atom_site_site_symmetry_order
_atom_site_calc_flag
_atom_site_refinement_flags_posn
_atom_site_refinement_flags_adp
_atom_site_refinement_flags_occupancy
_atom_site_disorder_assembly
_atom_site_disorder_group
Co1 Co 0.42663(2) 0.50117(2) 0.57407(2) 0.03353(6) Uani 1 1 d . . . . .
Cl1 Cl 0.61344(5) 0.53210(5) 0.63870(4) 0.05383(13) Uani 1 1 d . . . . .
Cl2 Cl 0.43811(5) 0.53181(5) 0.42392(3) 0.05026(12) Uani 1 1 d . . . . .
P1 P 0.24990(4) 0.58683(4) 0.65104(3) 0.03372(9) Uani 1 1 d D . . . .
N1 N 0.36198(16) 0.33585(14) 0.59156(12) 0.0410(3) Uani 1 1 d . . . . .
N2 N 0.20976(19) 0.48325(18) 0.72378(13) 0.0512(4) Uani 1 1 d D . . . .
C1 C 0.3625(3) 0.26334(19) 0.52079(19) 0.0544(5) Uani 1 1 d . . . . .
H1 H 0.405257 0.284614 0.468490 0.065 Uiso 1 1 calc R U . . .
C2 C 0.3014(3) 0.1581(2) 0.5234(3) 0.0698(8) Uani 1 1 d . . . . .
H2 H 0.300900 0.110583 0.472900 0.084 Uiso 1 1 calc R U . . .
C3 C 0.2428(3) 0.1255(2) 0.6000(3) 0.0812(10) Uani 1 1 d . . . . .
H3 H 0.201958 0.054714 0.603036 0.097 Uiso 1 1 calc R U . . .
C4 C 0.2436(3) 0.1975(2) 0.6741(2) 0.0681(8) Uani 1 1 d . . . . .
H4 H 0.204783 0.174956 0.727597 0.082 Uiso 1 1 calc R U . . .
C5 C 0.3028(2) 0.30415(19) 0.66801(18) 0.0489(5) Uani 1 1 d . . . . .
C6 C 0.2997(3) 0.3903(2) 0.74373(16) 0.0562(6) Uani 1 1 d D . . . .
H6A H 0.275064 0.352190 0.799263 0.067 Uiso 1 1 calc R U . . .
H6B H 0.383749 0.422343 0.752277 0.067 Uiso 1 1 calc R U . . .
C7 C 0.2798(2) 0.7197(2) 0.71857(15) 0.0460(4) Uani 1 1 d . . . . .
C8 C 0.3648(3) 0.6828(3) 0.7977(2) 0.0697(8) Uani 1 1 d . . . . .
H8A H 0.440486 0.647647 0.774689 0.105 Uiso 1 1 calc R U . . .
H8B H 0.320018 0.628639 0.834818 0.105 Uiso 1 1 calc R U . . .
H8C H 0.386847 0.748967 0.833067 0.105 Uiso 1 1 calc R U . . .
C9 C 0.1618(3) 0.7774(3) 0.7569(2) 0.0666(7) Uani 1 1 d . . . . .
H9A H 0.110719 0.806329 0.708325 0.100 Uiso 1 1 calc R U . . .
H9B H 0.186458 0.839813 0.795495 0.100 Uiso 1 1 calc R U . . .
H9C H 0.113835 0.722391 0.791084 0.100 Uiso 1 1 calc R U . . .
C10 C 0.3557(4) 0.8043(3) 0.6607(2) 0.0777(9) Uani 1 1 d . . . . .
H10A H 0.432704 0.768303 0.640897 0.117 Uiso 1 1 calc R U . . .
H10B H 0.375760 0.871230 0.695852 0.117 Uiso 1 1 calc R U . . .
H10C H 0.306270 0.826437 0.609175 0.117 Uiso 1 1 calc R U . . .
C11 C 0.11005(18) 0.6020(2) 0.57548(17) 0.0496(5) Uani 1 1 d . . . . .
C12 C -0.0161(2) 0.6153(3) 0.6249(2) 0.0755(9) Uani 1 1 d . . . . .
H12A H -0.019814 0.689752 0.652796 0.113 Uiso 1 1 calc R U . . .
H12B H -0.023208 0.556930 0.670455 0.113 Uiso 1 1 calc R U . . .
H12C H -0.084553 0.607651 0.582681 0.113 Uiso 1 1 calc R U . . .
C13 C 0.1335(3) 0.7041(3) 0.5116(2) 0.0727(8) Uani 1 1 d . . . . .
H13A H 0.213414 0.694161 0.481541 0.109 Uiso 1 1 calc R U . . .
H13B H 0.134905 0.774178 0.545757 0.109 Uiso 1 1 calc R U . . .
H13C H 0.066885 0.707629 0.467519 0.109 Uiso 1 1 calc R U . . .
C14 C 0.1058(2) 0.4913(3) 0.5194(2) 0.0685(7) Uani 1 1 d . . . . .
H14A H 0.038311 0.496216 0.476107 0.103 Uiso 1 1 calc R U . . .
H14B H 0.091477 0.426840 0.558553 0.103 Uiso 1 1 calc R U . . .
H14C H 0.184999 0.481497 0.488406 0.103 Uiso 1 1 calc R U . . .
H2N H 0.158(3) 0.499(3) 0.7665(18) 0.082 Uiso 1 1 d D U . . .

loop_
_atom_site_aniso_label
_atom_site_aniso_U_11
_atom_site_aniso_U_22
_atom_site_aniso_U_33
_atom_site_aniso_U_23
_atom_site_aniso_U_13
_atom_site_aniso_U_12
Co1 0.03390(10) 0.03882(11) 0.02788(11) 0.00148(10) 0.00011(8) -0.00121(9)
Cl1 0.0407(2) 0.0652(3) 0.0556(3) 0.0009(2) -0.0123(2) -0.00193(19)
Cl2 0.0551(2) 0.0667(3) 0.02898(19) 0.0040(2) -0.0012(2) -0.0057(2)
P1 0.03168(17) 0.0424(2) 0.02703(19) -0.00108(17) 0.00165(16) -0.00025(16)
N1 0.0431(8) 0.0375(7) 0.0424(9) 0.0035(6) -0.0009(7) 0.0008(6)
N2 0.0559(9) 0.0554(10) 0.0423(9) 0.0094(8) 0.0206(8) 0.0047(8)
C1 0.0617(13) 0.0425(10) 0.0589(14) -0.0071(10) -0.0052(11) 0.0030(9)
C2 0.0732(16) 0.0428(11) 0.093(2) -0.0116(13) -0.0185(16) 0.0018(11)
C3 0.0652(15) 0.0400(11) 0.138(3) 0.0082(15) -0.0047(19) -0.0069(11)
C4 0.0595(14) 0.0480(12) 0.097(2) 0.0243(13) 0.0148(16) -0.0011(10)
C5 0.0464(10) 0.0455(10) 0.0547(13) 0.0158(9) 0.0032(9) 0.0042(8)
C6 0.0687(13) 0.0612(13) 0.0386(11) 0.0157(10) 0.0076(10) 0.0075(11)
C7 0.0494(10) 0.0516(10) 0.0370(10) -0.0104(9) 0.0043(8) -0.0046(8)
C8 0.0658(15) 0.091(2) 0.0528(15) -0.0226(14) -0.0186(13) 0.0032(14)
C9 0.0653(14) 0.0765(16) 0.0581(16) -0.0271(14) 0.0070(13) 0.0109(13)
C10 0.100(2) 0.0633(15) 0.0699(18) -0.0144(14) 0.0225(18) -0.0288(16)
C11 0.0347(7) 0.0657(12) 0.0483(11) -0.0101(11) -0.0074(8) 0.0085(8)
C12 0.0333(9) 0.104(2) 0.089(2) -0.0237(19) 0.0012(11) 0.0059(11)
C13 0.0754(17) 0.0839(18) 0.0588(16) 0.0089(14) -0.0230(14) 0.0205(15)
C14 0.0457(10) 0.0864(18) 0.0735(16) -0.0341(16) -0.0190(11) 0.0017(12)

loop_
_atom_type_symbol
_atom_type_description
_atom_type_scat_dispersion_real
_atom_type_scat_dispersion_imag
_atom_type_scat_source
C C 0.0033 0.0016 'International Tables Vol C Tables 4.2.6.8 and 6.1.1.4'
H H 0.0000 0.0000 'International Tables Vol C Tables 4.2.6.8 and 6.1.1.4'
Cl Cl 0.1484 0.1585 'International Tables Vol C Tables 4.2.6.8 and 6.1.1.4'
Co Co 0.3494 0.9721 'International Tables Vol C Tables 4.2.6.8 and 6.1.1.4'
N N 0.0061 0.0033 'International Tables Vol C Tables 4.2.6.8 and 6.1.1.4'
P P 0.1023 0.0942 'International Tables Vol C Tables 4.2.6.8 and 6.1.1.4'

loop_
_geom_angle_atom_site_label_1
_geom_angle_atom_site_label_2
_geom_angle_atom_site_label_3
_geom_angle
_geom_angle_site_symmetry_1
_geom_angle_site_symmetry_3
_geom_angle_publ_flag
Cl1 Co1 Cl2 110.60(2) . . ?
Cl1 Co1 P1 114.65(2) . . ?
Cl2 Co1 P1 116.37(2) . . ?
N1 Co1 Cl1 113.05(5) . . ?
N1 Co1 Cl2 106.84(5) . . ?
N1 Co1 P1 94.06(5) . . ?
N2 P1 Co1 101.74(7) . . ?
N2 P1 C7 107.11(11) . . ?
N2 P1 C11 104.80(11) . . ?
C7 P1 Co1 117.80(7) . . ?
C11 P1 Co1 111.68(7) . . ?
C11 P1 C7 112.18(11) . . ?
C1 N1 Co1 119.12(15) . . ?
C5 N1 Co1 121.09(15) . . ?
C5 N1 C1 119.1(2) . . ?
P1 N2 H2N 119(2) . . ?
C6 N2 P1 119.80(15) . . ?
C6 N2 H2N 115(2) . . ?
N1 C1 H1 119.0 . . ?
N1 C1 C2 122.1(3) . . ?
C2 C1 H1 119.0 . . ?
C1 C2 H2 120.4 . . ?
C3 C2 C1 119.1(3) . . ?
C3 C2 H2 120.4 . . ?
C2 C3 H3 120.2 . . ?
C2 C3 C4 119.7(2) . . ?
C4 C3 H3 120.2 . . ?
C3 C4 H4 120.2 . . ?
C3 C4 C5 119.5(3) . . ?
C5 C4 H4 120.2 . . ?
N1 C5 C4 120.5(3) . . ?
N1 C5 C6 117.1(2) . . ?
C4 C5 C6 122.4(2) . . ?
N2 C6 C5 110.8(2) . . ?
N2 C6 H6A 109.5 . . ?
N2 C6 H6B 109.5 . . ?
C5 C6 H6A 109.5 . . ?
C5 C6 H6B 109.5 . . ?
H6A C6 H6B 108.1 . . ?
C8 C7 P1 106.00(18) . . ?
C9 C7 P1 115.21(18) . . ?
C9 C7 C8 108.4(2) . . ?
C9 C7 C10 110.7(3) . . ?
C10 C7 P1 108.70(17) . . ?
C10 C7 C8 107.5(3) . . ?
C7 C8 H8A 109.5 . . ?
C7 C8 H8B 109.5 . . ?
C7 C8 H8C 109.5 . . ?
H8A C8 H8B 109.5 . . ?
H8A C8 H8C 109.5 . . ?
H8B C8 H8C 109.5 . . ?
C7 C9 H9A 109.5 . . ?
C7 C9 H9B 109.5 . . ?
C7 C9 H9C 109.5 . . ?
H9A C9 H9B 109.5 . . ?
H9A C9 H9C 109.5 . . ?
H9B C9 H9C 109.5 . . ?
C7 C10 H10A 109.5 . . ?
C7 C10 H10B 109.5 . . ?
C7 C10 H10C 109.5 . . ?
H10A C10 H10B 109.5 . . ?
H10A C10 H10C 109.5 . . ?
H10B C10 H10C 109.5 . . ?
C12 C11 P1 114.3(2) . . ?
C12 C11 C13 110.9(2) . . ?
C12 C11 C14 108.6(2) . . ?
C13 C11 P1 108.41(17) . . ?
C14 C11 P1 105.63(15) . . ?
C14 C11 C13 108.6(2) . . ?
C11 C12 H12A 109.5 . . ?
C11 C12 H12B 109.5 . . ?
C11 C12 H12C 109.5 . . ?
H12A C12 H12B 109.5 . . ?
H12A C12 H12C 109.5 . . ?
H12B C12 H12C 109.5 . . ?
C11 C13 H13A 109.5 . . ?
C11 C13 H13B 109.5 . . ?
C11 C13 H13C 109.5 . . ?
H13A C13 H13B 109.5 . . ?
H13A C13 H13C 109.5 . . ?
H13B C13 H13C 109.5 . . ?
C11 C14 H14A 109.5 . . ?
C11 C14 H14B 109.5 . . ?
C11 C14 H14C 109.5 . . ?
H14A C14 H14B 109.5 . . ?
H14A C14 H14C 109.5 . . ?
H14B C14 H14C 109.5 . . ?

loop_
_geom_bond_atom_site_label_1
_geom_bond_atom_site_label_2
_geom_bond_distance
_geom_bond_site_symmetry_2
_geom_bond_publ_flag
Co1 Cl1 2.2205(5) . ?
Co1 Cl2 2.2558(6) . ?
Co1 P1 2.4020(5) . ?
Co1 N1 2.0572(16) . ?
P1 N2 1.6711(19) . ?
P1 C7 1.868(2) . ?
P1 C11 1.860(2) . ?
N1 C1 1.346(3) . ?
N1 C5 1.345(3) . ?
N2 C6 1.469(3) . ?
N2 H2N 0.85(2) . ?
C1 H1 0.9300 . ?
C1 C2 1.384(4) . ?
C2 H2 0.9300 . ?
C2 C3 1.348(5) . ?
C3 H3 0.9300 . ?
C3 C4 1.380(5) . ?
C4 H4 0.9300 . ?
C4 C5 1.392(4) . ?
C5 C6 1.504(4) . ?
C6 H6A 0.9700 . ?
C6 H6B 0.9700 . ?
C7 C8 1.537(4) . ?
C7 C9 1.524(3) . ?
C7 C10 1.531(4) . ?
C8 H8A 0.9600 . ?
C8 H8B 0.9600 . ?
C8 H8C 0.9600 . ?
C9 H9A 0.9600 . ?
C9 H9B 0.9600 . ?
C9 H9C 0.9600 . ?
C10 H10A 0.9600 . ?
C10 H10B 0.9600 . ?
C10 H10C 0.9600 . ?
C11 C12 1.527(3) . ?
C11 C13 1.539(4) . ?
C11 C14 1.533(4) . ?
C12 H12A 0.9600 . ?
C12 H12B 0.9600 . ?
C12 H12C 0.9600 . ?
C13 H13A 0.9600 . ?
C13 H13B 0.9600 . ?
C13 H13C 0.9600 . ?
C14 H14A 0.9600 . ?
C14 H14B 0.9600 . ?
C14 H14C 0.9600 . ?
